data_4064826
loop_
_publ_author_name
'Haas, Isabelle'
'Kretschmer, Winfried P.'
'Kempe, Rhett'

_publ_section_title
;
 Synthesis of Alumina-Terminated Linear PE with a Hafnium Aminopyridinate
 Catalyst
;
_journal_issue 18
_journal_name_full Organometallics
_journal_page_first 4854
_journal_paper_doi 10.1021/om200355q
_journal_volume 30
_journal_year 2011
_chemical_formula_sum 'C29 H41 Cl Hf N2'
_chemical_formula_weight 631.58
_chemical_name_systematic
;
 ?
;
_space_group_IT_number 2
_symmetry_cell_setting triclinic
_symmetry_space_group_name_Hall '-P 1'
_symmetry_space_group_name_H-M 'P -1'
_atom_sites_solution_hydrogens geom
_atom_sites_solution_primary direct
_atom_sites_solution_secondary difmap
_audit_creation_method SHELXL-97
_cell_angle_alpha 95.571(4)
_cell_angle_beta 103.256(4)
_cell_angle_gamma 99.838(4)
_cell_formula_units_Z 4
_cell_length_a 10.9958(5)
_cell_length_b 15.6539(8)
_cell_length_c 17.5454(9)
_cell_measurement_reflns_used all
_cell_measurement_temperature 133(2)
_cell_volume 2867.0(3)
_computing_cell_refinement X-AREA-STOE
_computing_data_collection X-AREA-STOE
_computing_data_reduction X-AREA-STOE
_computing_structure_refinement 'SHELXL-97 (Sheldrick, 1997)'
_computing_structure_solution SIR-97
_diffrn_ambient_temperature 133(2)
_diffrn_measured_fraction_theta_full 0.983
_diffrn_measured_fraction_theta_max 0.983
_diffrn_measurement_device_type STOE-IPDSII
_diffrn_measurement_method \w
_diffrn_radiation_monochromator graphite
_diffrn_radiation_source 'fine-focus sealed tube'
_diffrn_radiation_type MoK\a
_diffrn_radiation_wavelength 0.71069
_diffrn_reflns_av_R_equivalents 0.0000
_diffrn_reflns_av_sigmaI/netI 0.1761
_diffrn_reflns_limit_h_max 12
_diffrn_reflns_limit_h_min -13
_diffrn_reflns_limit_k_max 18
_diffrn_reflns_limit_k_min -19
_diffrn_reflns_limit_l_max 21
_diffrn_reflns_limit_l_min 0
_diffrn_reflns_number 10810
_diffrn_reflns_theta_full 25.76
_diffrn_reflns_theta_max 25.76
_diffrn_reflns_theta_min 1.67
_exptl_absorpt_coefficient_mu 3.750
_exptl_absorpt_correction_T_max 0.7388
_exptl_absorpt_correction_T_min 0.5027
_exptl_absorpt_correction_type numerical
_exptl_crystal_colour 0.24
_exptl_crystal_density_diffrn 1.463
_exptl_crystal_density_method 'not measured'
_exptl_crystal_description prism
_exptl_crystal_F_000 1272
_exptl_crystal_size_max 0.14
_exptl_crystal_size_mid 0.13
_refine_diff_density_max 1.241
_refine_diff_density_min -0.953
_refine_diff_density_rms 0.122
_refine_ls_extinction_method none
_refine_ls_goodness_of_fit_ref 0.703
_refine_ls_hydrogen_treatment riding
_refine_ls_matrix_type full
_refine_ls_number_parameters 609
_refine_ls_number_reflns 10810
_refine_ls_number_restraints 1
_refine_ls_restrained_S_all 0.704
_refine_ls_R_factor_all 0.1090
_refine_ls_R_factor_gt 0.0404
_refine_ls_shift/su_max 0.001
_refine_ls_shift/su_mean 0.000
_refine_ls_structure_factor_coef Fsqd
_refine_ls_weighting_details 'calc w=1/[\s^2^(Fo^2^)+(0.0235P)^2^+0.0000P] where P=(Fo^2^+2Fc^2^)/3'
_refine_ls_weighting_scheme calc
_refine_ls_wR_factor_gt 0.0698
_refine_ls_wR_factor_ref 0.0808
_reflns_number_gt 5486
_reflns_number_total 10810
_reflns_threshold_expression >2sigma(I)
_cod_data_source_file om200355q_si_004.cif
_cod_data_source_block k969a
_cod_depositor_comments 'Adding full bibliography for 4064824--4064826.cif.'
_cod_original_cell_volume 2867.0(2)
_cod_original_sg_symbol_H-M P-1
_cod_database_code 4064826
_cell_measurement_2theta_min 3.33
_cell_measurement_2theta_max 52.17

loop_
_symmetry_equiv_pos_as_xyz
'x, y, z'
'-x, -y, -z'

loop_
_atom_site_label
_atom_site_type_symbol
_atom_site_fract_x
_atom_site_fract_y
_atom_site_fract_z
_atom_site_U_iso_or_equiv
_atom_site_adp_type
_atom_site_occupancy
_atom_site_symmetry_multiplicity
_atom_site_calc_flag
_atom_site_refinement_flags
C1 C 0.1404(10) 0.6602(7) 0.5933(6) 0.050(3) Uani 1 1 d .
H1A H 0.2245 0.6498 0.5900 0.075 Uiso 1 1 calc R
H1B H 0.0817 0.6040 0.5878 0.075 Uiso 1 1 calc R
H1C H 0.1475 0.6943 0.6445 0.075 Uiso 1 1 calc R
C2 C 0.0782(9) 0.6296(5) 0.4028(6) 0.040(2) Uani 1 1 d .
H2A H 0.0540 0.6496 0.3512 0.060 Uiso 1 1 calc R
H2B H 0.0198 0.5751 0.4036 0.060 Uiso 1 1 calc R
H2C H 0.1655 0.6193 0.4120 0.060 Uiso 1 1 calc R
C3 C -0.0851(9) 0.9073(5) 0.5527(5) 0.041(2) Uani 1 1 d .
H3A H -0.0065 0.9390 0.5430 0.061 Uiso 1 1 calc R
H3B H -0.0774 0.9121 0.6098 0.061 Uiso 1 1 calc R
H3C H -0.1572 0.9326 0.5275 0.061 Uiso 1 1 calc R
C4 C -0.1883(9) 0.5702(6) 0.5210(6) 0.052(3) Uani 1 1 d .
H4A H -0.1486 0.5675 0.5765 0.078 Uiso 1 1 calc R
H4B H -0.1563 0.5311 0.4868 0.078 Uiso 1 1 calc R
H4C H -0.2810 0.5520 0.5109 0.078 Uiso 1 1 calc R
C5 C 0.5170(10) 0.1643(7) -0.0420(7) 0.069(3) Uani 1 1 d .
H5A H 0.5287 0.2063 -0.0789 0.103 Uiso 1 1 calc R
H5B H 0.4356 0.1231 -0.0633 0.103 Uiso 1 1 calc R
H5C H 0.5868 0.1320 -0.0347 0.103 Uiso 1 1 calc R
C6 C -0.2164(9) 0.6274(6) 0.3494(6) 0.051(3) Uani 1 1 d .
H6A H -0.2002 0.5686 0.3561 0.077 Uiso 1 1 calc R
H6B H -0.1750 0.6504 0.3097 0.077 Uiso 1 1 calc R
H6C H -0.3085 0.6245 0.3319 0.077 Uiso 1 1 calc R
C7 C 0.4719(11) 0.6491(6) 0.5136(8) 0.070(3) Uani 1 1 d .
H7A H 0.4985 0.6368 0.5680 0.105 Uiso 1 1 calc R
H7B H 0.5365 0.6389 0.4853 0.105 Uiso 1 1 calc R
H7C H 0.3902 0.6105 0.4867 0.105 Uiso 1 1 calc R
C8 C -0.1179(9) 0.7396(6) 0.6463(5) 0.047(3) Uani 1 1 d .
H8A H -0.1899 0.6962 0.6517 0.071 Uiso 1 1 calc R
H8B H -0.1243 0.7979 0.6688 0.071 Uiso 1 1 calc R
H8C H -0.0378 0.7251 0.6745 0.071 Uiso 1 1 calc R
C9 C 0.5635(12) 0.3737(9) 0.0082(8) 0.083(4) Uani 1 1 d .
H9A H 0.5196 0.4218 0.0172 0.125 Uiso 1 1 calc R
H9B H 0.5339 0.3472 -0.0474 0.125 Uiso 1 1 calc R
H9C H 0.6556 0.3965 0.0211 0.125 Uiso 1 1 calc R
C10 C 0.2167(10) 0.1240(8) -0.0058(7) 0.068(3) Uani 1 1 d U
H10A H 0.1267 0.1276 -0.0235 0.101 Uiso 1 1 calc R
H10B H 0.2237 0.0722 0.0208 0.101 Uiso 1 1 calc R
H10C H 0.2535 0.1196 -0.0516 0.101 Uiso 1 1 calc R
C11 C 0.2438(10) 0.3455(7) -0.0978(6) 0.055(3) Uani 1 1 d .
C12 C -0.1320(11) 0.1591(8) 0.0883(7) 0.079(4) Uani 1 1 d .
H12A H -0.1662 0.1120 0.0434 0.118 Uiso 1 1 calc R
H12B H -0.2022 0.1750 0.1087 0.118 Uiso 1 1 calc R
H12C H -0.0725 0.1390 0.1301 0.118 Uiso 1 1 calc R
C13 C 0.0612(13) 0.8064(10) 0.2230(8) 0.094(5) Uani 1 1 d .
H13A H -0.0110 0.8355 0.2077 0.142 Uiso 1 1 calc R
H13B H 0.0300 0.7466 0.2319 0.142 Uiso 1 1 calc R
H13C H 0.1057 0.8043 0.1806 0.142 Uiso 1 1 calc R
C14 C 0.5474(13) 0.2242(9) 0.2542(7) 0.085(4) Uani 1 1 d .
H14A H 0.5034 0.1650 0.2570 0.128 Uiso 1 1 calc R
H14B H 0.5122 0.2673 0.2822 0.128 Uiso 1 1 calc R
H14C H 0.6386 0.2310 0.2788 0.128 Uiso 1 1 calc R
C15 C 0.3697(12) 0.5000(9) 0.3030(8) 0.089(4) Uani 1 1 d .
H15A H 0.4569 0.5325 0.3100 0.134 Uiso 1 1 calc R
H15B H 0.3723 0.4442 0.3236 0.134 Uiso 1 1 calc R
H15C H 0.3238 0.5346 0.3318 0.134 Uiso 1 1 calc R
C16 C 0.5837(11) 0.4080(7) 0.1912(8) 0.085(4) Uani 1 1 d .
H16A H 0.6765 0.4200 0.2120 0.127 Uiso 1 1 calc R
H16B H 0.5427 0.4068 0.2353 0.127 Uiso 1 1 calc R
H16C H 0.5592 0.4540 0.1603 0.127 Uiso 1 1 calc R
C17 C -0.1317(8) 0.7802(6) 0.4368(5) 0.030(2) Uani 1 1 d .
C18 C -0.1075(8) 0.8109(5) 0.5181(6) 0.032(2) Uani 1 1 d .
C19 C -0.1203(8) 0.7388(5) 0.5597(5) 0.030(2) Uani 1 1 d .
C20 C -0.1558(8) 0.6634(6) 0.5037(6) 0.035(2) Uani 1 1 d .
C21 C -0.1641(8) 0.6863(6) 0.4263(6) 0.035(2) Uani 1 1 d .
C22 C -0.1413(8) 0.8358(6) 0.3705(5) 0.041(2) Uani 1 1 d .
H22A H -0.2278 0.8473 0.3553 0.062 Uiso 1 1 calc R
H22B H -0.1222 0.8046 0.3248 0.062 Uiso 1 1 calc R
H22C H -0.0800 0.8914 0.3885 0.062 Uiso 1 1 calc R
C23 C 0.2631(8) 0.8766(5) 0.5189(5) 0.034(2) Uani 1 1 d .
C24 C 0.3582(9) 0.9518(6) 0.5280(6) 0.042(2) Uani 1 1 d .
H24 H 0.3974 0.9633 0.4861 0.050 Uiso 1 1 calc R
C25 C 0.3942(8) 1.0084(6) 0.5970(6) 0.045(2) Uani 1 1 d .
H25 H 0.4592 1.0591 0.6036 0.054 Uiso 1 1 calc R
C26 C 0.3353(8) 0.9916(6) 0.6575(6) 0.043(2) Uani 1 1 d .
H26 H 0.3605 1.0290 0.7068 0.051 Uiso 1 1 calc R
C27 C 0.2381(8) 0.9180(6) 0.6432(5) 0.040(2) Uani 1 1 d .
C28 C 0.2998(8) 0.7994(5) 0.4054(5) 0.035(2) Uani 1 1 d .
C29 C 0.2671(9) 0.8212(6) 0.3270(6) 0.046(3) Uani 1 1 d .
C30 C 0.3483(10) 0.8051(7) 0.2783(7) 0.058(3) Uani 1 1 d .
H30 H 0.3258 0.8167 0.2253 0.069 Uiso 1 1 calc R
C31 C 0.4542(10) 0.7749(6) 0.3016(7) 0.054(3) Uani 1 1 d .
H31 H 0.5071 0.7677 0.2665 0.064 Uiso 1 1 calc R
C32 C 0.4862(10) 0.7544(6) 0.3756(8) 0.056(3) Uani 1 1 d .
H32 H 0.5609 0.7311 0.3911 0.067 Uiso 1 1 calc R
C33 C 0.4133(8) 0.7663(5) 0.4306(6) 0.040(2) Uani 1 1 d .
C34 C 0.4569(10) 0.7469(7) 0.5148(7) 0.052(3) Uani 1 1 d .
H34 H 0.3887 0.7549 0.5424 0.063 Uiso 1 1 calc R
C35 C 0.5793(9) 0.8089(7) 0.5611(7) 0.058(3) Uani 1 1 d .
H35A H 0.6034 0.7942 0.6148 0.088 Uiso 1 1 calc R
H35B H 0.5657 0.8693 0.5636 0.088 Uiso 1 1 calc R
H35C H 0.6476 0.8032 0.5347 0.088 Uiso 1 1 calc R
C36 C 0.1533(9) 0.8575(8) 0.2991(5) 0.053(3) Uani 1 1 d .
H36 H 0.1063 0.8573 0.3416 0.063 Uiso 1 1 calc R
C37 C 0.1885(15) 0.9536(9) 0.2839(9) 0.111(6) Uani 1 1 d .
H37A H 0.1103 0.9757 0.2652 0.167 Uiso 1 1 calc R
H37B H 0.2375 0.9559 0.2438 0.167 Uiso 1 1 calc R
H37C H 0.2398 0.9900 0.3332 0.167 Uiso 1 1 calc R
C38 C 0.0833(11) 0.4569(6) 0.2436(6) 0.049(3) Uani 1 1 d .
H38 H 0.1135 0.5056 0.2843 0.059 Uiso 1 1 calc R
C39 C -0.0390(11) 0.4129(7) 0.2297(6) 0.054(3) Uani 1 1 d .
H39 H -0.0930 0.4308 0.2607 0.065 Uiso 1 1 calc R
C40 C -0.0842(10) 0.3429(7) 0.1715(6) 0.054(3) Uani 1 1 d .
H40 H -0.1698 0.3123 0.1623 0.065 Uiso 1 1 calc R
C41 C -0.0075(9) 0.3157(6) 0.1255(6) 0.046(2) Uani 1 1 d .
C42 C 0.1186(9) 0.3607(6) 0.1384(6) 0.042(2) Uani 1 1 d .
C43 C 0.1663(10) 0.4324(6) 0.1993(6) 0.047(3) Uani 1 1 d .
C44 C 0.3015(11) 0.4826(7) 0.2152(8) 0.066(3) Uani 1 1 d .
H44 H 0.3490 0.4453 0.1883 0.079 Uiso 1 1 calc R
C45 C 0.3076(17) 0.5677(9) 0.1791(9) 0.120(6) Uani 1 1 d .
H45A H 0.3965 0.5987 0.1906 0.181 Uiso 1 1 calc R
H45B H 0.2576 0.6047 0.2018 0.181 Uiso 1 1 calc R
H45C H 0.2725 0.5542 0.1217 0.181 Uiso 1 1 calc R
C46 C 0.1859(8) 0.3666(5) 0.0193(5) 0.038(2) Uani 1 1 d .
C47 C 0.1192(10) 0.4302(6) -0.0102(6) 0.052(3) Uani 1 1 d .
H47 H 0.0753 0.4594 0.0217 0.062 Uiso 1 1 calc R
C48 C 0.1171(10) 0.4499(6) -0.0826(6) 0.049(3) Uani 1 1 d .
H48 H 0.0720 0.4932 -0.1019 0.059 Uiso 1 1 calc R
C49 C 0.1794(10) 0.4081(7) -0.1294(6) 0.057(3) Uani 1 1 d .
H49 H 0.1785 0.4214 -0.1812 0.069 Uiso 1 1 calc R
C50 C -0.0624(11) 0.2387(8) 0.0613(7) 0.063(3) Uani 1 1 d .
H50 H 0.0103 0.2208 0.0428 0.075 Uiso 1 1 calc R
C51 C -0.1562(12) 0.2611(9) -0.0122(6) 0.085(4) Uani 1 1 d .
H51A H -0.1887 0.2089 -0.0521 0.128 Uiso 1 1 calc R
H51B H -0.1110 0.3079 -0.0347 0.128 Uiso 1 1 calc R
H51C H -0.2276 0.2806 0.0042 0.128 Uiso 1 1 calc R
C52 C 0.2581(12) 0.1923(8) 0.1747(8) 0.088(4) Uani 1 1 d .
H52A H 0.2920 0.2368 0.2216 0.132 Uiso 1 1 calc R
H52B H 0.2900 0.1387 0.1850 0.132 Uiso 1 1 calc R
H52C H 0.1648 0.1796 0.1625 0.132 Uiso 1 1 calc R
C53 C 0.5409(11) 0.3190(7) 0.1380(7) 0.059(3) Uani 1 1 d .
C54 C 0.5346(11) 0.3050(7) 0.0606(8) 0.061(3) Uani 1 1 d .
C55 C 0.5169(10) 0.2121(8) 0.0356(7) 0.060(3) Uani 1 1 d .
C56 C 0.5146(12) 0.1729(8) 0.1049(8) 0.068(4) Uani 1 1 d .
C57 C 0.5288(11) 0.2381(8) 0.1691(7) 0.061(3) Uani 1 1 d .
C58 C 0.4978(11) 0.0759(7) 0.1115(8) 0.077(4) Uani 1 1 d .
H58A H 0.5808 0.0585 0.1197 0.115 Uiso 1 1 calc R
H58B H 0.4402 0.0423 0.0627 0.115 Uiso 1 1 calc R
H58C H 0.4614 0.0642 0.1564 0.115 Uiso 1 1 calc R
N1 N 0.2021(7) 0.8630(5) 0.5771(4) 0.0321(17) Uani 1 1 d .
N2 N 0.2205(6) 0.8105(5) 0.4579(4) 0.0353(18) Uani 1 1 d .
N3 N 0.2525(7) 0.3263(5) -0.0257(5) 0.0374(19) Uani 1 1 d .
N4 N 0.1962(7) 0.3352(5) 0.0891(4) 0.0385(19) Uani 1 1 d .
Cl1 Cl 0.1662(3) 0.89388(18) 0.71882(15) 0.0580(7) Uani 1 1 d .
Cl2 Cl 0.3132(3) 0.2839(2) -0.15694(18) 0.0800(10) Uani 1 1 d .
Hf1 Hf 0.06752(4) 0.73283(2) 0.49844(2) 0.02933(12) Uani 1 1 d .
Hf2 Hf 0.31891(4) 0.24027(3) 0.07570(3) 0.03857(14) Uani 1 1 d U

loop_
_atom_site_aniso_label
_atom_site_aniso_U_11
_atom_site_aniso_U_22
_atom_site_aniso_U_33
_atom_site_aniso_U_23
_atom_site_aniso_U_13
_atom_site_aniso_U_12
C1 0.048(7) 0.058(7) 0.048(7) 0.003(5) 0.018(6) 0.018(6)
C2 0.038(6) 0.030(5) 0.058(6) 0.012(5) 0.022(5) 0.005(4)
C3 0.048(6) 0.034(5) 0.046(6) 0.012(4) 0.017(5) 0.014(5)
C4 0.042(6) 0.038(6) 0.084(8) 0.022(6) 0.026(6) 0.013(5)
C5 0.055(7) 0.070(8) 0.076(9) -0.017(6) 0.015(6) 0.012(6)
C6 0.044(6) 0.048(6) 0.057(7) -0.005(5) 0.007(5) 0.014(5)
C7 0.058(8) 0.050(7) 0.111(11) 0.030(7) 0.028(7) 0.016(6)
C8 0.042(6) 0.061(6) 0.050(6) 0.023(5) 0.017(5) 0.022(5)
C9 0.057(8) 0.098(11) 0.099(11) 0.024(9) 0.025(8) 0.014(8)
C10 0.033(6) 0.085(8) 0.091(9) 0.017(6) 0.017(6) 0.022(5)
C11 0.063(7) 0.075(8) 0.035(6) 0.009(5) 0.020(5) 0.025(6)
C12 0.066(8) 0.086(9) 0.077(9) 0.013(7) 0.012(7) 0.004(7)
C13 0.074(10) 0.127(12) 0.079(10) 0.042(9) 0.007(8) 0.007(9)
C14 0.083(10) 0.101(10) 0.079(10) 0.016(8) 0.026(8) 0.030(8)
C15 0.067(9) 0.099(11) 0.101(12) 0.009(9) 0.024(8) 0.015(8)
C16 0.048(7) 0.067(8) 0.125(12) -0.010(8) 0.003(7) 0.012(6)
C17 0.019(5) 0.032(5) 0.042(6) 0.009(4) 0.013(4) 0.008(4)
C18 0.027(5) 0.032(5) 0.045(6) 0.005(4) 0.019(5) 0.011(4)
C19 0.030(5) 0.026(5) 0.040(6) 0.013(4) 0.013(4) 0.010(4)
C20 0.019(5) 0.030(5) 0.053(7) 0.003(5) 0.005(5) 0.003(4)
C21 0.020(5) 0.041(6) 0.040(6) -0.001(5) 0.004(4) 0.008(4)
C22 0.026(5) 0.051(6) 0.051(6) 0.020(5) 0.009(5) 0.012(4)
C23 0.022(5) 0.034(5) 0.048(6) 0.004(4) 0.012(4) 0.009(4)
C24 0.036(6) 0.044(6) 0.049(7) 0.002(5) 0.020(5) 0.009(5)
C25 0.028(5) 0.043(6) 0.061(7) 0.005(5) 0.009(5) 0.003(4)
C26 0.037(6) 0.041(6) 0.047(6) 0.000(5) 0.003(5) 0.012(5)
C27 0.034(5) 0.047(6) 0.039(6) 0.003(5) 0.005(5) 0.016(5)
C28 0.038(5) 0.030(5) 0.034(6) -0.012(4) 0.013(5) 0.001(4)
C29 0.049(6) 0.047(6) 0.050(7) 0.007(5) 0.016(5) 0.023(5)
C30 0.046(7) 0.062(7) 0.057(7) -0.011(6) 0.016(6) -0.002(6)
C31 0.048(7) 0.047(6) 0.064(8) -0.011(6) 0.028(6) -0.004(5)
C32 0.038(6) 0.038(6) 0.090(10) -0.003(6) 0.021(6) 0.006(5)
C33 0.032(5) 0.031(5) 0.058(7) -0.001(5) 0.022(5) 0.000(4)
C34 0.036(7) 0.054(7) 0.078(9) 0.017(6) 0.029(6) 0.018(5)
C35 0.034(6) 0.067(7) 0.077(8) 0.019(6) 0.011(6) 0.016(6)
C36 0.033(6) 0.095(9) 0.023(5) -0.003(5) 0.009(5) -0.003(6)
C37 0.100(11) 0.112(14) 0.115(12) -0.024(11) 0.005(9) 0.057(11)
C38 0.072(8) 0.047(6) 0.042(6) 0.017(5) 0.020(6) 0.033(6)
C39 0.065(8) 0.066(7) 0.057(7) 0.035(6) 0.036(6) 0.043(7)
C40 0.045(7) 0.074(8) 0.055(7) 0.019(6) 0.018(6) 0.028(6)
C41 0.047(6) 0.056(6) 0.042(6) 0.016(5) 0.012(5) 0.025(5)
C42 0.049(6) 0.051(6) 0.044(6) 0.029(5) 0.022(5) 0.030(5)
C43 0.056(7) 0.037(6) 0.062(7) 0.021(5) 0.028(6) 0.022(5)
C44 0.068(8) 0.056(7) 0.083(9) -0.002(7) 0.043(7) 0.010(7)
C45 0.173(17) 0.077(10) 0.090(12) 0.018(8) 0.031(11) -0.035(10)
C46 0.042(6) 0.038(5) 0.038(6) 0.012(4) 0.017(5) 0.008(4)
C47 0.070(7) 0.053(6) 0.047(7) 0.020(5) 0.029(6) 0.027(6)
C48 0.067(7) 0.053(6) 0.044(6) 0.018(5) 0.027(6) 0.032(6)
C49 0.079(8) 0.071(7) 0.036(6) 0.025(5) 0.019(6) 0.036(6)
C50 0.039(7) 0.098(10) 0.057(8) 0.010(7) 0.020(6) 0.020(7)
C51 0.081(9) 0.147(12) 0.028(7) 0.017(7) 0.010(6) 0.025(9)
C52 0.074(9) 0.076(9) 0.119(12) 0.019(8) 0.003(8) 0.053(8)
C53 0.074(8) 0.042(7) 0.068(8) 0.006(6) 0.029(7) 0.019(6)
C54 0.063(8) 0.050(7) 0.076(10) 0.019(7) 0.019(7) 0.020(6)
C55 0.038(6) 0.076(9) 0.073(9) 0.012(7) 0.017(6) 0.025(6)
C56 0.068(9) 0.066(8) 0.084(10) 0.017(8) 0.020(8) 0.041(7)
C57 0.069(8) 0.064(8) 0.058(8) 0.006(7) 0.017(7) 0.031(7)
C58 0.060(8) 0.053(7) 0.116(11) -0.001(7) 0.018(7) 0.022(6)
N1 0.024(4) 0.040(4) 0.037(5) 0.010(4) 0.011(4) 0.011(3)
N2 0.027(4) 0.041(4) 0.040(5) 0.003(4) 0.009(4) 0.013(4)
N3 0.039(5) 0.039(5) 0.038(5) 0.008(4) 0.013(4) 0.010(4)
N4 0.040(5) 0.052(5) 0.035(5) 0.019(4) 0.021(4) 0.019(4)
Cl1 0.0604(17) 0.0729(18) 0.0415(16) 0.0022(13) 0.0169(13) 0.0129(14)
Cl2 0.089(2) 0.114(3) 0.0558(19) 0.0139(18) 0.0303(18) 0.055(2)
Hf1 0.0280(3) 0.0273(2) 0.0374(3) 0.0095(2) 0.0129(2) 0.0091(2)
Hf2 0.0368(3) 0.0350(3) 0.0451(3) 0.0045(2) 0.0089(3) 0.0128(2)

loop_
_atom_type_symbol
_atom_type_description
_atom_type_scat_dispersion_real
_atom_type_scat_dispersion_imag
_atom_type_scat_source
C C 0.0033 0.0016 'International Tables Vol C Tables 4.2.6.8 and 6.1.1.4'
H H 0.0000 0.0000 'International Tables Vol C Tables 4.2.6.8 and 6.1.1.4'
N N 0.0061 0.0033 'International Tables Vol C Tables 4.2.6.8 and 6.1.1.4'
Cl Cl 0.1484 0.1585 'International Tables Vol C Tables 4.2.6.8 and 6.1.1.4'
Hf Hf -0.5830 6.1852 'International Tables Vol C Tables 4.2.6.8 and 6.1.1.4'

loop_
_geom_angle_atom_site_label_1
_geom_angle_atom_site_label_2
_geom_angle_atom_site_label_3
_geom_angle
N3 C11 C49 124.5(9)
N3 C11 Cl2 116.1(7)
C49 C11 Cl2 119.3(8)
C18 C17 C21 108.1(8)
C18 C17 C22 126.2(8)
C21 C17 C22 125.1(8)
C18 C17 Hf1 75.2(5)
C21 C17 Hf1 74.8(5)
C22 C17 Hf1 122.9(5)
C19 C18 C17 109.1(8)
C19 C18 C3 126.3(8)
C17 C18 C3 124.3(8)
C19 C18 Hf1 75.1(5)
C17 C18 Hf1 72.1(4)
C3 C18 Hf1 124.0(6)
C20 C19 C18 107.0(8)
C20 C19 C8 124.4(8)
C18 C19 C8 127.9(8)
C20 C19 Hf1 73.6(5)
C18 C19 Hf1 72.7(5)
C8 C19 Hf1 126.3(6)
C19 C20 C21 110.2(8)
C19 C20 C4 125.6(9)
C21 C20 C4 124.1(9)
C19 C20 Hf1 74.5(5)
C21 C20 Hf1 72.8(5)
C4 C20 Hf1 122.0(5)
C20 C21 C17 105.5(8)
C20 C21 C6 127.5(9)
C17 C21 C6 126.3(9)
C20 C21 Hf1 74.4(5)
C17 C21 Hf1 71.9(5)
C6 C21 Hf1 126.1(6)
N2 C23 N1 111.4(8)
N2 C23 C24 128.8(8)
N1 C23 C24 119.8(8)
N2 C23 Hf1 51.6(4)
N1 C23 Hf1 59.9(5)
C24 C23 Hf1 177.4(6)
C25 C24 C23 120.0(9)
C24 C25 C26 119.6(9)
C27 C26 C25 117.4(9)
N1 C27 C26 123.7(9)
N1 C27 Cl1 117.9(7)
C26 C27 Cl1 118.3(7)
N2 C28 C33 120.2(8)
N2 C28 C29 120.7(7)
C33 C28 C29 119.1(8)
C30 C29 C28 116.8(9)
C30 C29 C36 122.1(9)
C28 C29 C36 121.0(8)
C31 C30 C29 124.3(11)
C30 C31 C32 119.4(10)
C31 C32 C33 122.6(9)
C32 C33 C28 117.7(9)
C32 C33 C34 120.7(9)
C28 C33 C34 121.5(8)
C33 C34 C35 112.4(8)
C33 C34 C7 109.9(9)
C35 C34 C7 111.2(8)
C29 C36 C13 114.6(10)
C29 C36 C37 111.7(9)
C13 C36 C37 106.9(10)
C39 C38 C43 121.8(10)
C38 C39 C40 120.0(9)
C39 C40 C41 121.0(11)
C40 C41 C42 119.8(10)
C40 C41 C50 119.0(10)
C42 C41 C50 121.2(9)
C41 C42 C43 119.3(8)
C41 C42 N4 120.0(9)
C43 C42 N4 120.7(9)
C38 C43 C42 118.0(10)
C38 C43 C44 120.9(10)
C42 C43 C44 121.0(8)
C43 C44 C45 111.6(10)
C43 C44 C15 112.8(10)
C45 C44 C15 111.0(10)
N4 C46 N3 110.4(7)
N4 C46 C47 129.5(8)
N3 C46 C47 120.0(8)
N4 C46 Hf2 51.2(4)
N3 C46 Hf2 59.2(4)
C47 C46 Hf2 179.3(7)
C48 C47 C46 120.3(9)
C47 C48 C49 120.5(9)
C48 C49 C11 117.1(9)
C41 C50 C12 114.0(9)
C41 C50 C51 112.9(10)
C12 C50 C51 107.5(10)
C54 C53 C57 110.3(10)
C54 C53 C16 125.9(11)
C57 C53 C16 122.5(11)
C54 C53 Hf2 75.1(8)
C57 C53 Hf2 74.6(7)
C16 C53 Hf2 127.3(7)
C53 C54 C55 109.1(10)
C53 C54 C9 126.9(11)
C55 C54 C9 123.2(12)
C53 C54 Hf2 73.7(7)
C55 C54 Hf2 74.5(6)
C9 C54 Hf2 126.0(8)
C56 C55 C54 105.2(10)
C56 C55 C5 124.7(11)
C54 C55 C5 129.8(11)
C56 C55 Hf2 73.6(6)
C54 C55 Hf2 72.1(6)
C5 C55 Hf2 124.6(7)
C57 C56 C55 109.6(11)
C57 C56 C58 123.5(12)
C55 C56 C58 126.9(12)
C57 C56 Hf2 73.3(6)
C55 C56 Hf2 73.9(6)
C58 C56 Hf2 118.7(8)
C56 C57 C53 105.8(11)
C56 C57 C14 125.6(11)
C53 C57 C14 128.0(11)
C56 C57 Hf2 74.3(7)
C53 C57 Hf2 72.2(7)
C14 C57 Hf2 125.4(8)
C27 N1 C23 119.3(8)
C27 N1 Hf1 150.0(6)
C23 N1 Hf1 90.6(5)
C23 N2 C28 118.0(7)
C23 N2 Hf1 99.7(5)
C28 N2 Hf1 139.3(6)
C11 N3 C46 117.4(8)
C11 N3 Hf2 151.1(6)
C46 N3 Hf2 91.2(5)
C46 N4 C42 117.9(7)
C46 N4 Hf2 100.2(5)
C42 N4 Hf2 141.0(5)
C1 Hf1 N2 112.6(3)
C1 Hf1 C2 93.2(3)
N2 Hf1 C2 82.8(3)
C1 Hf1 N1 88.0(3)
N2 Hf1 N1 58.1(3)
C2 Hf1 N1 137.7(3)
C1 Hf1 C17 139.7(3)
N2 Hf1 C17 106.3(3)
C2 Hf1 C17 101.6(3)
N1 Hf1 C17 104.4(3)
C1 Hf1 C21 117.5(4)
N2 Hf1 C21 127.4(3)
C2 Hf1 C21 79.3(3)
N1 Hf1 C21 136.2(2)
C17 Hf1 C21 33.4(3)
C1 Hf1 C18 115.7(3)
N2 Hf1 C18 115.1(3)
C2 Hf1 C18 132.5(3)
N1 Hf1 C18 83.0(3)
C17 Hf1 C18 32.7(3)
C21 Hf1 C18 54.4(3)
C1 Hf1 C20 87.9(4)
N2 Hf1 C20 159.4(3)
C2 Hf1 C20 94.6(3)
N1 Hf1 C20 127.7(3)
C17 Hf1 C20 54.0(3)
C21 Hf1 C20 32.8(3)
C18 Hf1 C20 53.0(3)
C1 Hf1 C19 86.8(3)
N2 Hf1 C19 145.1(2)
C2 Hf1 C19 126.5(3)
N1 Hf1 C19 95.9(3)
C17 Hf1 C19 54.3(3)
C21 Hf1 C19 54.4(3)
C18 Hf1 C19 32.3(3)
C20 Hf1 C19 31.9(3)
C1 Hf1 C23 102.8(3)
N2 Hf1 C23 28.8(2)
C2 Hf1 C23 110.6(3)
N1 Hf1 C23 29.4(2)
C17 Hf1 C23 106.4(3)
C21 Hf1 C23 138.2(3)
C18 Hf1 C23 99.1(3)
C20 Hf1 C23 151.7(2)
C19 Hf1 C23 121.5(3)
C10 Hf2 C52 93.5(5)
C10 Hf2 N4 112.1(3)
C52 Hf2 N4 83.6(3)
C10 Hf2 N3 88.7(4)
C52 Hf2 N3 139.1(3)
N4 Hf2 N3 58.1(2)
C10 Hf2 C53 139.9(4)
C52 Hf2 C53 102.3(5)
N4 Hf2 C53 106.2(3)
N3 Hf2 C53 102.0(3)
C10 Hf2 C54 116.3(4)
C52 Hf2 C54 131.4(5)
N4 Hf2 C54 114.9(3)
N3 Hf2 C54 82.1(3)
C53 Hf2 C54 31.2(3)
C10 Hf2 C57 119.8(4)
C52 Hf2 C57 78.5(4)
N4 Hf2 C57 125.7(3)
N3 Hf2 C57 134.2(3)
C53 Hf2 C57 33.1(3)
C54 Hf2 C57 53.8(4)
C10 Hf2 C56 89.8(4)
C52 Hf2 C56 91.7(4)
N4 Hf2 C56 157.8(4)
N3 Hf2 C56 129.2(4)
C53 Hf2 C56 53.5(4)
C54 Hf2 C56 53.8(4)
C57 Hf2 C56 32.4(4)
C10 Hf2 C55 86.8(4)
C52 Hf2 C55 124.3(4)
N4 Hf2 C55 146.3(3)
N3 Hf2 C55 96.7(3)
C53 Hf2 C55 53.8(4)
C54 Hf2 C55 33.4(3)
C57 Hf2 C55 54.4(4)
C56 Hf2 C55 32.6(4)
C10 Hf2 C46 102.0(3)
C52 Hf2 C46 111.2(3)
N4 Hf2 C46 28.6(2)
N3 Hf2 C46 29.5(2)
C53 Hf2 C46 106.0(3)
C54 Hf2 C46 99.5(3)
C57 Hf2 C46 136.8(3)
C56 Hf2 C46 153.2(4)
C55 Hf2 C46 123.2(3)

loop_
_geom_bond_atom_site_label_1
_geom_bond_atom_site_label_2
_geom_bond_distance
C1 Hf1 2.184(10)
C2 Hf1 2.251(8)
C3 C18 1.528(11)
C4 C20 1.518(12)
C5 C55 1.489(14)
C6 C21 1.490(12)
C7 C34 1.565(13)
C8 C19 1.512(12)
C9 C54 1.520(16)
C10 Hf2 2.163(12)
C11 N3 1.316(11)
C11 C49 1.390(12)
C11 Cl2 1.735(9)
C12 C50 1.523(15)
C13 C36 1.532(16)
C14 C57 1.503(15)
C15 C44 1.526(16)
C16 C53 1.535(15)
C17 C18 1.408(12)
C17 C21 1.434(12)
C17 C22 1.515(11)
C17 Hf1 2.478(8)
C18 C19 1.407(11)
C18 Hf1 2.518(8)
C19 C20 1.397(12)
C19 Hf1 2.548(8)
C20 C21 1.426(12)
C20 Hf1 2.536(9)
C21 Hf1 2.516(8)
C23 N2 1.350(10)
C23 N1 1.360(10)
C23 C24 1.404(12)
C23 Hf1 2.767(9)
C24 C25 1.363(13)
C25 C26 1.389(12)
C26 C27 1.390(12)
C27 N1 1.312(11)
C27 Cl1 1.733(9)
C28 N2 1.424(10)
C28 C33 1.426(11)
C28 C29 1.430(12)
C29 C30 1.404(13)
C29 C36 1.464(13)
C30 C31 1.324(14)
C31 C32 1.350(14)
C32 C33 1.408(13)
C33 C34 1.521(14)
C34 C35 1.521(14)
C36 C37 1.554(17)
C38 C39 1.358(14)
C38 C43 1.404(12)
C39 C40 1.362(14)
C40 C41 1.383(12)
C41 C42 1.401(13)
C41 C50 1.504(15)
C42 C43 1.408(13)
C42 N4 1.422(10)
C43 C44 1.508(15)
C44 C45 1.527(16)
C46 N4 1.352(10)
C46 N3 1.371(10)
C46 C47 1.404(12)
C46 Hf2 2.781(8)
C47 C48 1.331(12)
C48 C49 1.370(12)
C50 C51 1.565(15)
C52 Hf2 2.154(13)
C53 C54 1.339(15)
C53 C57 1.423(15)
C53 Hf2 2.481(12)
C54 C55 1.444(15)
C54 Hf2 2.498(12)
C55 C56 1.418(16)
C55 Hf2 2.530(10)
C56 C57 1.405(15)
C56 C58 1.517(15)
C56 Hf2 2.526(10)
C57 Hf2 2.513(12)
N1 Hf1 2.395(8)
N2 Hf1 2.199(7)
N3 Hf2 2.391(7)
N4 Hf2 2.202(6)
